data_7105103
loop_
_publ_author_name
'Chou-Fu Sheu'
'Szu-Miao Chen'
'Shih-Chi Wang'
'Gene-Hsiang Lee'
'Yi-Hung Liu'
'Yu Wang'

_publ_section_title
;
 The commensurate modulated structure of the metastable state in spin
 crossover complex [Fe(abpt)2(NCS)2]
;
_journal_name_full 'Chem. Commun.'
_journal_page_first 7512
_journal_page_last 7514
_journal_paper_doi 10.1039/b910378c
_journal_year 2009
_chemical_formula_moiety 'C26 H20 Fe N14 S2'
_chemical_formula_sum 'C26 H20 Fe N14 S2'
_chemical_formula_weight 648.53
_chemical_name_systematic
;
?
;
_space_group_IT_number 14
_symmetry_cell_setting monoclinic
_symmetry_space_group_name_Hall '-P 2ybc'
_symmetry_space_group_name_H-M 'P 1 21/c 1'
_atom_sites_solution_hydrogens geom
_atom_sites_solution_primary direct
_atom_sites_solution_secondary difmap
_audit_creation_method SHELXL-97
_cell_angle_alpha 90.000
_cell_angle_beta 90.6600(11)
_cell_angle_gamma 90.000
_cell_formula_units_Z 12
_cell_length_a 16.2391(4)
_cell_length_b 17.3845(4)
_cell_length_c 29.6127(5)
_cell_measurement_reflns_used 22142
_cell_measurement_temperature 25(2)
_cell_measurement_theta_max 27.47
_cell_measurement_theta_min 1.25
_cell_volume 8359.6(3)
_computing_cell_refinement 'Denzo-SMN (Otwinowski & Minor, 1997)'
_computing_data_collection 'KappaCCD server software (Nonius, 1997)'
_computing_data_reduction 'Denzo-SMN (Otwinowski & Minor, 1997)'
_computing_molecular_graphics 'XP in SHELXTL/PC & Mercury 1.4.1 (CCDC)'
_computing_publication_material 'XIF in SHELXTL/PC'
_computing_structure_refinement 'SHELXL-97 (Sheldrick, 1997)'
_computing_structure_solution 'SHELXS-97 (Sheldrick, 1990)'
_diffrn_ambient_temperature 25(2)
_diffrn_measured_fraction_theta_full 0.968
_diffrn_measured_fraction_theta_max 0.968
_diffrn_measurement_device_type KappaCCD
_diffrn_measurement_method 'omega scans'
_diffrn_radiation_monochromator graphite
_diffrn_radiation_source 'fine-focus sealed tube'
_diffrn_radiation_type MoK\a
_diffrn_radiation_wavelength 0.71073
_diffrn_reflns_av_R_equivalents 0.0590
_diffrn_reflns_av_sigmaI/netI 0.0735
_diffrn_reflns_limit_h_max 21
_diffrn_reflns_limit_h_min -21
_diffrn_reflns_limit_k_max 22
_diffrn_reflns_limit_k_min -22
_diffrn_reflns_limit_l_max 38
_diffrn_reflns_limit_l_min -36
_diffrn_reflns_number 49898
_diffrn_reflns_theta_full 27.47
_diffrn_reflns_theta_max 27.47
_diffrn_reflns_theta_min 1.25
_exptl_absorpt_coefficient_mu 0.738
_exptl_absorpt_correction_T_max 0.864
_exptl_absorpt_correction_T_min 0.815
_exptl_absorpt_correction_type multi-scan
_exptl_absorpt_process_details 'SORTAV (Blessing, 1995)'
_exptl_crystal_colour Red-Brown
_exptl_crystal_density_diffrn 1.546
_exptl_crystal_density_method 'not measured'
_exptl_crystal_description Block
_exptl_crystal_F_000 3984
_exptl_crystal_size_max 0.45
_exptl_crystal_size_mid 0.30
_exptl_crystal_size_min 0.20
_refine_diff_density_max 0.433
_refine_diff_density_min -0.441
_refine_diff_density_rms 0.085
_refine_ls_extinction_method none
_refine_ls_goodness_of_fit_ref 1.024
_refine_ls_hydrogen_treatment mixed
_refine_ls_matrix_type full
_refine_ls_number_parameters 1201
_refine_ls_number_reflns 18518
_refine_ls_number_restraints 0
_refine_ls_restrained_S_all 1.024
_refine_ls_R_factor_all 0.0866
_refine_ls_R_factor_gt 0.0445
_refine_ls_shift/su_max 0.001
_refine_ls_shift/su_mean 0.000
_refine_ls_structure_factor_coef Fsqd
_refine_ls_weighting_details 'calc w=1/[\s^2^(Fo^2^)+(0.0395P)^2^+1.2220P] where P=(Fo^2^+2Fc^2^)/3'
_refine_ls_weighting_scheme calc
_refine_ls_wR_factor_gt 0.0888
_refine_ls_wR_factor_ref 0.1030
_reflns_number_gt 12242
_reflns_number_total 18518
_reflns_threshold_expression >2sigma(I)
_cod_data_source_file b910378c.txt
_cod_data_source_block PhaseC-25K
_cod_depositor_comments
;
The following automatic conversions were performed:
'_symmetry_cell_setting' value 'Monoclinic' changed to 'monoclinic'
according to '/home/saulius/struct/CIF-dictionaries/cif_core.dic'
dictionary named 'cif_core.dic' version 2.4.1 from 2010-06-29.

Automatic conversion script
Id: cif_fix_enum 1527 2010-12-29 10:47:43Z saulius 
;
_cod_original_sg_symbol_H-M 'P 21/c'
_cod_database_code 7105103

loop_
_symmetry_equiv_pos_as_xyz
'x, y, z'
'-x, y+1/2, -z+1/2'
'-x, -y, -z'
'x, -y-1/2, z-1/2'

loop_
_atom_site_label
_atom_site_type_symbol
_atom_site_fract_x
_atom_site_fract_y
_atom_site_fract_z
_atom_site_U_iso_or_equiv
_atom_site_adp_type
_atom_site_occupancy
_atom_site_symmetry_multiplicity
_atom_site_calc_flag
_atom_site_refinement_flags
_atom_site_disorder_assembly
_atom_site_disorder_group
Fe11 Fe 1.0000 0.5000 0.0000 0.00744(11) Uani 1 2 d S . .
S1 S 0.92092(4) 0.25878(4) -0.07284(2) 0.01583(15) Uani 1 1 d . . .
N1 N 1.09928(12) 0.46242(12) 0.04567(7) 0.0105(5) Uani 1 1 d . . .
N2 N 0.93813(12) 0.47297(11) 0.06109(6) 0.0090(4) Uani 1 1 d . . .
N3 N 0.97740(13) 0.38710(12) -0.02404(7) 0.0134(5) Uani 1 1 d . . .
N4 N 0.85815(12) 0.47115(12) 0.07572(7) 0.0103(5) Uani 1 1 d . . .
N5 N 0.79828(12) 0.39564(12) 0.18465(6) 0.0108(5) Uani 1 1 d . . .
N6 N 0.93961(12) 0.42428(11) 0.12907(6) 0.0089(4) Uani 1 1 d . . .
N7 N 0.96967(14) 0.38616(13) 0.16845(7) 0.0113(5) Uani 1 1 d . . .
H1N H 0.9288(16) 0.3896(15) 0.1881(8) 0.014 Uiso 1 1 d . . .
H2N H 0.9687(16) 0.3376(15) 0.1591(8) 0.014 Uiso 1 1 d . . .
C1 C 1.17941(15) 0.46385(14) 0.03672(8) 0.0121(6) Uani 1 1 d . . .
H1A H 1.1958 0.4791 0.0081 0.015 Uiso 1 1 calc R . .
C2 C 1.24000(15) 0.44339(14) 0.06848(8) 0.0139(6) Uani 1 1 d . . .
H2A H 1.2955 0.4447 0.0611 0.017 Uiso 1 1 calc R . .
C3 C 1.21542(15) 0.42122(15) 0.11092(8) 0.0149(6) Uani 1 1 d . . .
H3A H 1.2544 0.4070 0.1326 0.018 Uiso 1 1 calc R . .
C4 C 1.13209(15) 0.42030(14) 0.12110(8) 0.0134(6) Uani 1 1 d . . .
H4A H 1.1144 0.4061 0.1497 0.016 Uiso 1 1 calc R . .
C5 C 1.07611(15) 0.44098(14) 0.08762(8) 0.0096(5) Uani 1 1 d . . .
C6 C 0.98635(15) 0.44490(14) 0.09356(8) 0.0087(5) Uani 1 1 d . . .
C7 C 0.85995(15) 0.44126(14) 0.11686(8) 0.0093(5) Uani 1 1 d . . .
C8 C 0.78690(15) 0.43161(14) 0.14478(8) 0.0093(5) Uani 1 1 d . . .
C9 C 0.71130(15) 0.46060(14) 0.13023(8) 0.0117(6) Uani 1 1 d . . .
H9A H 0.7063 0.4859 0.1027 0.014 Uiso 1 1 calc R . .
C10 C 0.64382(15) 0.45098(14) 0.15757(8) 0.0130(6) Uani 1 1 d . . .
H10A H 0.5926 0.4701 0.1489 0.016 Uiso 1 1 calc R . .
C11 C 0.65377(16) 0.41232(15) 0.19813(8) 0.0139(6) Uani 1 1 d . . .
H11A H 0.6091 0.4038 0.2168 0.017 Uiso 1 1 calc R . .
C12 C 0.73191(16) 0.38651(15) 0.21037(8) 0.0142(6) Uani 1 1 d . . .
H12A H 0.7383 0.3615 0.2380 0.017 Uiso 1 1 calc R . .
C13 C 0.95299(15) 0.33431(15) -0.04408(8) 0.0115(6) Uani 1 1 d . . .
Fe12 Fe -0.02106(2) 1.00305(2) 0.165634(10) 0.00761(9) Uani 1 1 d . . .
S2 S 0.06661(4) 0.76461(4) 0.23850(2) 0.01509(15) Uani 1 1 d . . .
S3 S -0.09591(4) 1.24758(4) 0.09488(2) 0.01606(15) Uani 1 1 d . . .
N8 N -0.11876(12) 0.95803(12) 0.12264(7) 0.0118(5) Uani 1 1 d . . .
N9 N 0.03932(12) 0.97655(12) 0.10457(7) 0.0107(5) Uani 1 1 d . . .
N10 N 0.00499(13) 0.89184(12) 0.19029(6) 0.0121(5) Uani 1 1 d . . .
N11 N 0.11870(12) 0.98047(12) 0.08879(7) 0.0102(5) Uani 1 1 d . . .
N12 N 0.17575(13) 0.91049(12) -0.02216(6) 0.0117(5) Uani 1 1 d . . .
N13 N 0.03910(12) 0.92398(12) 0.03789(6) 0.0091(5) Uani 1 1 d . . .
N14 N 0.01017(14) 0.88180(13) -0.00029(7) 0.0121(5) Uani 1 1 d . . .
H4N H 0.0140(16) 0.8331(15) 0.0106(8) 0.015 Uiso 1 1 d . . .
H3N H 0.0558(16) 0.8860(15) -0.0222(8) 0.015 Uiso 1 1 d . . .
N15 N 0.07924(12) 1.04127(12) 0.20953(7) 0.0113(5) Uani 1 1 d . . .
N16 N -0.08070(12) 1.03057(12) 0.22705(7) 0.0109(5) Uani 1 1 d . . .
N17 N -0.04816(13) 1.11410(13) 0.14166(7) 0.0150(5) Uani 1 1 d . . .
N18 N -0.16012(12) 1.03372(12) 0.24246(7) 0.0106(5) Uani 1 1 d . . .
N19 N -0.21409(13) 1.10452(12) 0.35346(6) 0.0116(5) Uani 1 1 d . . .
N20 N -0.07616(12) 1.07907(11) 0.29506(6) 0.0089(5) Uani 1 1 d . . .
N21 N -0.04395(14) 1.11514(13) 0.33455(7) 0.0121(5) Uani 1 1 d . . .
H6N H -0.0395(16) 1.1632(15) 0.3250(8) 0.015 Uiso 1 1 d . . .
H5N H -0.0852(16) 1.1117(15) 0.3544(8) 0.015 Uiso 1 1 d . . .
C14 C -0.19879(15) 0.95475(15) 0.13304(9) 0.0143(6) Uani 1 1 d . . .
H14A H -0.2150 0.9721 0.1613 0.017 Uiso 1 1 calc R . .
C15 C -0.25861(16) 0.92661(15) 0.10345(9) 0.0175(6) Uani 1 1 d . . .
H15A H -0.3137 0.9258 0.1117 0.021 Uiso 1 1 calc R . .
C16 C -0.23498(16) 0.89983(15) 0.06161(9) 0.0163(6) Uani 1 1 d . . .
H16A H -0.2739 0.8802 0.0414 0.020 Uiso 1 1 calc R . .
C17 C -0.15235(15) 0.90261(15) 0.05008(9) 0.0146(6) Uani 1 1 d . . .
H17A H -0.1350 0.8850 0.0221 0.018 Uiso 1 1 calc R . .
C18 C -0.09613(15) 0.93226(14) 0.08127(8) 0.0104(5) Uani 1 1 d . . .
C19 C -0.00787(15) 0.94278(14) 0.07376(8) 0.0099(5) Uani 1 1 d . . .
C20 C 0.11723(15) 0.94784(14) 0.04837(8) 0.0095(5) Uani 1 1 d . . .
C21 C 0.18903(15) 0.93977(14) 0.01932(8) 0.0100(5) Uani 1 1 d . . .
C22 C 0.26648(15) 0.96236(14) 0.03509(8) 0.0115(6) Uani 1 1 d . . .
H22A H 0.2730 0.9842 0.0636 0.014 Uiso 1 1 calc R . .
C23 C 0.33324(15) 0.95152(14) 0.00741(8) 0.0123(6) Uani 1 1 d . . .
H23A H 0.3859 0.9654 0.0171 0.015 Uiso 1 1 calc R . .
C24 C 0.32079(16) 0.91977(14) -0.03488(8) 0.0145(6) Uani 1 1 d . . .
H24A H 0.3649 0.9115 -0.0540 0.017 Uiso 1 1 calc R . .
C25 C 0.24099(16) 0.90041(15) -0.04831(8) 0.0142(6) Uani 1 1 d . . .
H25A H 0.2329 0.8794 -0.0769 0.017 Uiso 1 1 calc R . .
C26 C 0.03134(15) 0.83895(15) 0.20997(8) 0.0120(6) Uani 1 1 d . . .
C27 C 0.15946(15) 1.03824(15) 0.19989(9) 0.0143(6) Uani 1 1 d . . .
H27A H 0.1748 1.0241 0.1709 0.017 Uiso 1 1 calc R . .
C28 C 0.22110(16) 1.05534(15) 0.23148(9) 0.0169(6) Uani 1 1 d . . .
H28A H 0.2763 1.0535 0.2235 0.020 Uiso 1 1 calc R . .
C29 C 0.19900(16) 1.07501(15) 0.27456(9) 0.0160(6) Uani 1 1 d . . .
H29A H 0.2391 1.0867 0.2962 0.019 Uiso 1 1 calc R . .
C30 C 0.11598(15) 1.07725(14) 0.28552(9) 0.0140(6) Uani 1 1 d . . .
H30A H 0.0996 1.0899 0.3146 0.017 Uiso 1 1 calc R . .
C31 C 0.05847(15) 1.06039(14) 0.25242(8) 0.0104(5) Uani 1 1 d . . .
C32 C -0.03096(15) 1.05748(14) 0.25911(8) 0.0098(5) Uani 1 1 d . . .
C33 C -0.15641(15) 1.06329(14) 0.28351(8) 0.0102(5) Uani 1 1 d . . .
C34 C -0.22870(15) 1.07612(14) 0.31196(8) 0.0107(5) Uani 1 1 d . . .
C35 C -0.30700(15) 1.05921(15) 0.29529(8) 0.0136(6) Uani 1 1 d . . .
H35A H -0.3144 1.0385 0.2666 0.016 Uiso 1 1 calc R . .
C36 C -0.37345(15) 1.07398(14) 0.32251(8) 0.0144(6) Uani 1 1 d . . .
H36A H -0.4267 1.0630 0.3125 0.017 Uiso 1 1 calc R . .
C37 C -0.35994(16) 1.10529(15) 0.36485(8) 0.0153(6) Uani 1 1 d . . .
H37A H -0.4039 1.1173 0.3834 0.018 Uiso 1 1 calc R . .
C38 C -0.27945(16) 1.11838(15) 0.37910(8) 0.0145(6) Uani 1 1 d . . .
H38A H -0.2706 1.1378 0.4080 0.017 Uiso 1 1 calc R . .
C39 C -0.06900(15) 1.16935(15) 0.12266(8) 0.0133(6) Uani 1 1 d . . .
Fe21 Fe 0.5000 0.5000 0.0000 0.00767(11) Uani 1 2 d S . .
S4 S 0.42884(4) 0.38967(4) 0.14666(2) 0.01280(15) Uani 1 1 d . . .
N22 N 0.40966(12) 0.59501(12) 0.00628(6) 0.0094(5) Uani 1 1 d . . .
N23 N 0.57106(12) 0.59410(12) 0.02691(6) 0.0095(5) Uani 1 1 d . . .
N24 N 0.47655(12) 0.46645(12) 0.06770(7) 0.0113(5) Uani 1 1 d . . .
N25 N 0.64713(12) 0.59832(12) 0.04730(6) 0.0107(5) Uani 1 1 d . . .
N26 N 0.70328(12) 0.74076(11) 0.13182(6) 0.0098(5) Uani 1 1 d . . .
N27 N 0.56867(12) 0.69185(12) 0.07308(6) 0.0092(4) Uani 1 1 d . . .
N28 N 0.53656(13) 0.75270(13) 0.09911(7) 0.0123(5) Uani 1 1 d . . .
H8N H 0.5442(16) 0.7942(15) 0.0822(8) 0.015 Uiso 1 1 d . . .
H7N H 0.5693(16) 0.7574(15) 0.1216(8) 0.015 Uiso 1 1 d . . .
C40 C 0.33268(15) 0.59583(15) -0.01075(8) 0.0114(6) Uani 1 1 d . . .
H40A H 0.3128 0.5519 -0.0250 0.014 Uiso 1 1 calc R . .
C41 C 0.28175(15) 0.65948(15) -0.00790(8) 0.0136(6) Uani 1 1 d . . .
H41A H 0.2287 0.6583 -0.0201 0.016 Uiso 1 1 calc R . .
C42 C 0.31120(15) 0.72462(15) 0.01341(8) 0.0135(6) Uani 1 1 d . . .
H42A H 0.2778 0.7678 0.0160 0.016 Uiso 1 1 calc R . .
C43 C 0.39105(15) 0.72548(15) 0.03106(8) 0.0126(6) Uani 1 1 d . . .
H43A H 0.4121 0.7691 0.0452 0.015 Uiso 1 1 calc R . .
C44 C 0.43821(15) 0.65964(14) 0.02701(8) 0.0092(5) Uani 1 1 d . . .
C45 C 0.52413(15) 0.65038(14) 0.04262(8) 0.0081(5) Uani 1 1 d . . .
C46 C 0.64511(15) 0.65809(14) 0.07489(8) 0.0079(5) Uani 1 1 d . . .
C47 C 0.71635(15) 0.68459(14) 0.10166(8) 0.0086(5) Uani 1 1 d . . .
C48 C 0.79401(15) 0.65301(14) 0.09360(8) 0.0104(5) Uani 1 1 d . . .
H48A H 0.8002 0.6122 0.0736 0.012 Uiso 1 1 calc R . .
C49 C 0.86123(15) 0.68403(14) 0.11609(8) 0.0127(6) Uani 1 1 d . . .
H49A H 0.9140 0.6658 0.1105 0.015 Uiso 1 1 calc R . .
C50 C 0.84914(15) 0.74280(15) 0.14712(8) 0.0127(6) Uani 1 1 d . . .
H50A H 0.8933 0.7647 0.1627 0.015 Uiso 1 1 calc R . .
C51 C 0.76947(16) 0.76774(15) 0.15419(8) 0.0125(6) Uani 1 1 d . . .
H51A H 0.7613 0.8056 0.1758 0.015 Uiso 1 1 calc R . .
C52 C 0.45714(15) 0.43531(14) 0.10106(8) 0.0111(5) Uani 1 1 d . . .
Fe22 Fe 0.49007(2) 0.00535(2) 0.161544(11) 0.00810(9) Uani 1 1 d . . .
S5 S 0.54605(4) -0.11577(4) 0.01487(2) 0.01174(14) Uani 1 1 d . . .
S6 S 0.40985(4) 0.13310(4) 0.30187(2) 0.01267(14) Uani 1 1 d . . .
N29 N 0.39699(12) -0.08588(12) 0.17140(6) 0.0097(5) Uani 1 1 d . . .
N30 N 0.55767(12) -0.08691(12) 0.19406(6) 0.0095(5) Uani 1 1 d . . .
N31 N 0.51957(13) -0.03775(12) 0.09660(7) 0.0122(5) Uani 1 1 d . . .
N32 N 0.63404(12) -0.09373(12) 0.21398(6) 0.0103(5) Uani 1 1 d . . .
N33 N 0.68911(12) -0.24361(12) 0.29415(6) 0.0101(5) Uani 1 1 d . . .
N34 N 0.55084(12) -0.18110(12) 0.24254(6) 0.0089(4) Uani 1 1 d . . .
N35 N 0.51352(13) -0.23719(13) 0.27035(7) 0.0118(5) Uani 1 1 d . . .
H10N H 0.5488(16) -0.2805(15) 0.2664(8) 0.014 Uiso 1 1 d . . .
H9N H 0.5195(16) -0.2200(15) 0.2980(8) 0.014 Uiso 1 1 d . . .
N36 N 0.57925(12) 0.10149(12) 0.15174(6) 0.0105(5) Uani 1 1 d . . .
N37 N 0.42099(12) 0.09308(12) 0.12788(6) 0.0095(4) Uani 1 1 d . . .
N38 N 0.46199(13) 0.04977(12) 0.22605(7) 0.0126(5) Uani 1 1 d . . .
N39 N 0.34245(12) 0.09851(12) 0.11053(6) 0.0106(5) Uani 1 1 d . . .
N40 N 0.27475(13) 0.24651(12) 0.03231(6) 0.0114(5) Uani 1 1 d . . .
N41 N 0.41625(12) 0.19524(12) 0.08520(6) 0.0094(5) Uani 1 1 d . . .
N42 N 0.44263(14) 0.26115(13) 0.06133(7) 0.0128(5) Uani 1 1 d . . .
H11N H 0.4073(16) 0.2664(15) 0.0393(8) 0.015 Uiso 1 1 d . . .
H12N H 0.4370(16) 0.3013(15) 0.0794(8) 0.015 Uiso 1 1 d . . .
C53 C 0.32039(15) -0.08702(15) 0.15427(8) 0.0113(6) Uani 1 1 d . . .
H53A H 0.3018 -0.0441 0.1384 0.014 Uiso 1 1 calc R . .
C54 C 0.26728(15) -0.14875(15) 0.15891(8) 0.0130(6) Uani 1 1 d . . .
H54A H 0.2144 -0.1472 0.1466 0.016 Uiso 1 1 calc R . .
C55 C 0.29503(15) -0.21297(15) 0.18236(8) 0.0132(6) Uani 1 1 d . . .
H55A H 0.2609 -0.2555 0.1858 0.016 Uiso 1 1 calc R . .
C56 C 0.37432(15) -0.21318(15) 0.20063(8) 0.0120(6) Uani 1 1 d . . .
H56A H 0.3941 -0.2556 0.2165 0.014 Uiso 1 1 calc R . .
C57 C 0.42315(15) -0.14867(14) 0.19468(7) 0.0095(5) Uani 1 1 d . . .
C58 C 0.50865(15) -0.14018(14) 0.21083(8) 0.0086(5) Uani 1 1 d . . .
C59 C 0.62951(15) -0.15102(14) 0.24310(8) 0.0091(5) Uani 1 1 d . . .
C60 C 0.70099(15) -0.18165(14) 0.26811(8) 0.0089(5) Uani 1 1 d . . .
C61 C 0.77816(15) -0.14823(14) 0.26101(8) 0.0108(5) Uani 1 1 d . . .
H61A H 0.7833 -0.1037 0.2439 0.013 Uiso 1 1 calc R . .
C62 C 0.84641(15) -0.18334(14) 0.28015(8) 0.0118(6) Uani 1 1 d . . .
H62A H 0.8988 -0.1637 0.2753 0.014 Uiso 1 1 calc R . .
C63 C 0.83602(15) -0.24791(15) 0.30662(8) 0.0130(6) Uani 1 1 d . . .
H63A H 0.8811 -0.2728 0.3196 0.016 Uiso 1 1 calc R . .
C64 C 0.75642(15) -0.27485(15) 0.31335(8) 0.0114(6) Uani 1 1 d . . .
H64A H 0.7495 -0.3170 0.3323 0.014 Uiso 1 1 calc R . .
C65 C 0.53078(15) -0.06897(14) 0.06187(8) 0.0105(5) Uani 1 1 d . . .
C66 C 0.65610(15) 0.10559(15) 0.16847(8) 0.0134(6) Uani 1 1 d . . .
H66A H 0.6759 0.0644 0.1854 0.016 Uiso 1 1 calc R . .
C67 C 0.70757(16) 0.16787(15) 0.16182(8) 0.0145(6) Uani 1 1 d . . .
H67A H 0.7604 0.1687 0.1743 0.017 Uiso 1 1 calc R . .
C68 C 0.67882(15) 0.22889(15) 0.13621(8) 0.0143(6) Uani 1 1 d . . .
H68A H 0.7124 0.2712 0.1308 0.017 Uiso 1 1 calc R . .
C69 C 0.59913(15) 0.22624(15) 0.11866(8) 0.0133(6) Uani 1 1 d . . .
H69A H 0.5785 0.2670 0.1016 0.016 Uiso 1 1 calc R . .
C70 C 0.55098(15) 0.16226(15) 0.12684(8) 0.0100(5) Uani 1 1 d . . .
C71 C 0.46467(15) 0.15140(14) 0.11269(8) 0.0086(5) Uani 1 1 d . . .
C72 C 0.34066(15) 0.16056(14) 0.08508(8) 0.0099(5) Uani 1 1 d . . .
C73 C 0.26533(15) 0.19135(14) 0.06371(8) 0.0097(5) Uani 1 1 d . . .
C74 C 0.18897(15) 0.16563(14) 0.07857(8) 0.0110(5) Uani 1 1 d . . .
H74A H 0.1852 0.1253 0.0991 0.013 Uiso 1 1 calc R . .
C75 C 0.11905(16) 0.20165(14) 0.06201(8) 0.0126(6) Uani 1 1 d . . .
H75A H 0.0672 0.1867 0.0717 0.015 Uiso 1 1 calc R . .
C76 C 0.12729(16) 0.26037(15) 0.03068(8) 0.0142(6) Uani 1 1 d . . .
H76A H 0.0813 0.2865 0.0196 0.017 Uiso 1 1 calc R . .
C77 C 0.20540(16) 0.27911(15) 0.01631(8) 0.0138(6) Uani 1 1 d . . .
H77A H 0.2102 0.3167 -0.0058 0.017 Uiso 1 1 calc R . .
C78 C 0.43998(15) 0.08370(14) 0.25807(8) 0.0104(5) Uani 1 1 d . . .

loop_
_atom_site_aniso_label
_atom_site_aniso_U_11
_atom_site_aniso_U_22
_atom_site_aniso_U_33
_atom_site_aniso_U_23
_atom_site_aniso_U_13
_atom_site_aniso_U_12
Fe11 0.0082(2) 0.0068(3) 0.0073(3) 0.0010(2) 0.00058(19) 0.0004(2)
S1 0.0200(4) 0.0105(4) 0.0170(4) 0.0000(3) -0.0031(3) -0.0018(3)
N1 0.0099(11) 0.0071(11) 0.0144(12) -0.0002(9) 0.0017(9) -0.0005(9)
N2 0.0092(10) 0.0062(11) 0.0115(11) 0.0004(9) 0.0006(8) 0.0010(9)
N3 0.0143(12) 0.0137(12) 0.0122(12) 0.0011(10) 0.0003(9) 0.0022(10)
N4 0.0078(10) 0.0105(12) 0.0128(12) -0.0019(9) 0.0016(8) 0.0003(9)
N5 0.0134(11) 0.0094(12) 0.0097(11) 0.0001(9) 0.0002(9) -0.0018(9)
N6 0.0102(11) 0.0085(11) 0.0081(11) 0.0006(9) -0.0009(8) -0.0008(9)
N7 0.0154(12) 0.0113(12) 0.0073(12) 0.0037(10) -0.0006(9) 0.0010(10)
C1 0.0132(13) 0.0077(13) 0.0155(14) -0.0009(11) 0.0044(11) -0.0021(11)
C2 0.0087(13) 0.0100(14) 0.0232(16) -0.0028(12) 0.0011(11) -0.0017(11)
C3 0.0124(13) 0.0126(15) 0.0195(15) 0.0003(12) -0.0063(11) -0.0013(11)
C4 0.0148(14) 0.0125(14) 0.0130(14) -0.0001(11) -0.0004(11) 0.0009(11)
C5 0.0075(12) 0.0061(13) 0.0151(14) -0.0005(11) -0.0001(10) 0.0005(10)
C6 0.0092(12) 0.0055(13) 0.0113(14) 0.0000(10) -0.0006(10) -0.0013(10)
C7 0.0113(13) 0.0065(13) 0.0101(13) -0.0009(10) -0.0014(10) 0.0012(10)
C8 0.0105(13) 0.0069(13) 0.0104(13) -0.0033(10) 0.0003(10) -0.0020(10)
C9 0.0131(13) 0.0106(14) 0.0113(14) 0.0002(11) -0.0006(10) -0.0020(11)
C10 0.0104(13) 0.0121(14) 0.0165(14) -0.0034(11) -0.0021(11) 0.0003(11)
C11 0.0133(13) 0.0151(15) 0.0134(14) -0.0028(11) 0.0034(11) -0.0035(11)
C12 0.0195(14) 0.0133(15) 0.0098(14) 0.0016(11) 0.0024(11) -0.0016(12)
C13 0.0099(13) 0.0159(15) 0.0088(13) 0.0064(11) 0.0015(10) 0.0036(11)
Fe12 0.00850(17) 0.0070(2) 0.00738(19) -0.00066(15) 0.00062(14) -0.00035(15)
S2 0.0193(4) 0.0110(4) 0.0149(4) 0.0004(3) -0.0013(3) 0.0014(3)
S3 0.0160(3) 0.0107(4) 0.0215(4) -0.0014(3) 0.0006(3) -0.0005(3)
N8 0.0086(11) 0.0089(12) 0.0178(12) 0.0050(9) 0.0028(9) 0.0020(9)
N9 0.0088(10) 0.0104(12) 0.0127(11) -0.0017(9) 0.0013(9) -0.0007(9)
N10 0.0109(11) 0.0147(12) 0.0105(11) -0.0017(10) 0.0000(9) -0.0015(10)
N11 0.0095(10) 0.0087(11) 0.0124(11) 0.0012(9) 0.0000(8) -0.0001(9)
N12 0.0151(11) 0.0105(12) 0.0096(11) -0.0009(9) -0.0005(9) -0.0008(9)
N13 0.0084(10) 0.0104(12) 0.0083(11) -0.0012(9) -0.0027(8) 0.0000(9)
N14 0.0163(12) 0.0107(12) 0.0094(12) -0.0043(10) -0.0026(9) -0.0026(10)
N15 0.0110(11) 0.0079(11) 0.0152(12) 0.0046(9) 0.0019(9) 0.0015(9)
N16 0.0102(11) 0.0098(12) 0.0128(11) 0.0012(9) -0.0008(9) 0.0001(9)
N17 0.0169(12) 0.0163(13) 0.0118(12) -0.0017(10) 0.0027(9) -0.0017(10)
N18 0.0088(11) 0.0103(12) 0.0125(12) 0.0010(9) 0.0008(9) 0.0001(9)
N19 0.0147(11) 0.0089(12) 0.0114(12) 0.0015(9) 0.0005(9) -0.0008(9)
N20 0.0087(10) 0.0081(11) 0.0100(11) -0.0010(9) -0.0022(8) -0.0006(9)
N21 0.0151(12) 0.0108(12) 0.0104(12) -0.0022(10) -0.0021(9) -0.0020(10)
C14 0.0122(13) 0.0119(14) 0.0190(15) 0.0066(12) 0.0039(11) 0.0036(11)
C15 0.0089(13) 0.0147(15) 0.0288(17) 0.0079(12) 0.0011(11) 0.0026(11)
C16 0.0124(13) 0.0143(15) 0.0221(16) 0.0039(12) -0.0055(11) -0.0035(11)
C17 0.0122(13) 0.0106(14) 0.0210(15) -0.0004(12) -0.0019(11) 0.0021(11)
C18 0.0129(13) 0.0050(13) 0.0134(14) 0.0006(11) 0.0018(10) 0.0007(10)
C19 0.0128(13) 0.0065(13) 0.0103(13) -0.0011(11) 0.0010(10) 0.0020(11)
C20 0.0110(13) 0.0053(13) 0.0123(14) 0.0014(11) -0.0006(10) -0.0007(10)
C21 0.0119(13) 0.0072(13) 0.0108(13) 0.0019(11) -0.0004(10) 0.0008(10)
C22 0.0152(13) 0.0096(14) 0.0096(13) -0.0004(11) -0.0016(10) -0.0030(11)
C23 0.0118(13) 0.0101(14) 0.0151(14) 0.0025(11) -0.0007(11) 0.0001(11)
C24 0.0149(14) 0.0098(14) 0.0189(15) 0.0017(11) 0.0053(11) -0.0016(11)
C25 0.0195(14) 0.0127(14) 0.0106(14) -0.0015(11) 0.0014(11) -0.0016(12)
C26 0.0113(13) 0.0138(15) 0.0110(14) -0.0037(11) 0.0029(10) -0.0034(11)
C27 0.0132(14) 0.0106(14) 0.0192(15) 0.0025(11) 0.0030(11) 0.0018(11)
C28 0.0083(13) 0.0131(15) 0.0291(17) 0.0041(12) -0.0005(11) 0.0002(11)
C29 0.0140(14) 0.0113(14) 0.0224(16) -0.0015(12) -0.0050(12) 0.0023(12)
C30 0.0140(14) 0.0113(14) 0.0166(14) -0.0022(11) -0.0011(11) 0.0001(11)
C31 0.0115(13) 0.0048(13) 0.0148(14) 0.0000(11) -0.0003(10) -0.0007(10)
C32 0.0123(13) 0.0069(13) 0.0102(13) -0.0006(10) -0.0023(10) -0.0001(10)
C33 0.0127(13) 0.0066(13) 0.0114(14) 0.0012(11) -0.0007(10) -0.0004(11)
C34 0.0131(13) 0.0049(13) 0.0141(14) 0.0028(11) -0.0007(11) -0.0002(11)
C35 0.0151(14) 0.0145(15) 0.0111(14) 0.0036(11) -0.0020(11) 0.0007(11)
C36 0.0109(13) 0.0127(15) 0.0194(15) 0.0046(12) -0.0018(11) -0.0030(11)
C37 0.0171(14) 0.0149(15) 0.0140(14) 0.0044(12) 0.0048(11) 0.0018(12)
C38 0.0178(14) 0.0141(15) 0.0116(14) 0.0017(11) 0.0005(11) -0.0008(12)
C39 0.0098(13) 0.0172(15) 0.0131(14) -0.0054(12) 0.0026(10) -0.0030(11)
Fe21 0.0079(2) 0.0080(3) 0.0072(3) 0.0006(2) 0.00009(19) -0.0008(2)
S4 0.0114(3) 0.0153(4) 0.0117(3) 0.0043(3) 0.0016(3) 0.0005(3)
N22 0.0090(10) 0.0111(12) 0.0081(11) 0.0023(9) 0.0003(8) -0.0017(9)
N23 0.0084(10) 0.0096(11) 0.0106(11) 0.0018(9) -0.0016(8) -0.0013(9)
N24 0.0104(11) 0.0109(12) 0.0127(12) -0.0005(9) -0.0003(9) -0.0003(9)
N25 0.0101(11) 0.0106(12) 0.0114(11) 0.0010(9) -0.0014(9) -0.0008(9)
N26 0.0139(11) 0.0080(11) 0.0075(11) 0.0010(9) 0.0007(9) -0.0018(9)
N27 0.0110(11) 0.0071(11) 0.0093(11) -0.0014(9) 0.0001(8) 0.0014(9)
N28 0.0152(12) 0.0105(12) 0.0111(12) -0.0026(9) -0.0031(9) 0.0030(10)
C40 0.0120(13) 0.0151(14) 0.0071(13) 0.0014(11) 0.0013(10) -0.0043(11)
C41 0.0084(13) 0.0208(16) 0.0116(14) 0.0051(12) -0.0013(10) -0.0009(11)
C42 0.0126(13) 0.0099(14) 0.0178(14) 0.0046(11) 0.0016(11) 0.0023(11)
C43 0.0133(13) 0.0100(14) 0.0146(14) 0.0019(11) 0.0005(11) -0.0014(11)
C44 0.0099(12) 0.0112(14) 0.0064(13) 0.0042(10) 0.0019(10) -0.0008(10)
C45 0.0120(13) 0.0044(13) 0.0079(13) 0.0022(10) 0.0024(10) -0.0011(10)
C46 0.0099(12) 0.0050(13) 0.0088(13) 0.0039(10) 0.0004(10) 0.0007(10)
C47 0.0110(12) 0.0094(13) 0.0054(13) 0.0021(10) 0.0002(10) -0.0013(10)
C48 0.0134(13) 0.0112(14) 0.0065(13) 0.0007(11) 0.0008(10) 0.0007(11)
C49 0.0106(13) 0.0128(14) 0.0147(14) 0.0055(11) -0.0008(10) 0.0002(11)
C50 0.0137(13) 0.0144(15) 0.0100(13) 0.0020(11) -0.0037(10) -0.0038(11)
C51 0.0205(14) 0.0106(14) 0.0063(13) -0.0005(11) 0.0010(10) -0.0036(12)
C52 0.0110(13) 0.0086(14) 0.0136(14) -0.0031(11) -0.0017(11) 0.0005(11)
Fe22 0.00855(18) 0.0088(2) 0.00701(19) -0.00060(15) 0.00093(14) 0.00015(16)
S5 0.0127(3) 0.0122(3) 0.0104(3) -0.0025(3) 0.0012(3) -0.0001(3)
S6 0.0133(3) 0.0134(4) 0.0114(3) -0.0030(3) 0.0028(3) -0.0008(3)
N29 0.0095(11) 0.0135(12) 0.0062(11) -0.0007(9) -0.0002(8) 0.0002(9)
N30 0.0072(10) 0.0108(12) 0.0105(11) -0.0007(9) 0.0004(8) 0.0001(9)
N31 0.0117(11) 0.0106(12) 0.0144(12) 0.0021(10) -0.0017(9) 0.0004(9)
N32 0.0093(11) 0.0106(12) 0.0108(11) -0.0003(9) -0.0027(8) 0.0004(9)
N33 0.0127(11) 0.0096(12) 0.0081(11) -0.0007(9) 0.0016(8) 0.0004(9)
N34 0.0111(11) 0.0090(11) 0.0067(11) -0.0008(9) 0.0010(8) 0.0000(9)
N35 0.0160(12) 0.0098(12) 0.0097(12) 0.0029(10) 0.0028(9) -0.0009(10)
N36 0.0126(11) 0.0130(12) 0.0060(11) -0.0025(9) 0.0026(8) 0.0010(9)
N37 0.0072(10) 0.0120(12) 0.0092(11) 0.0004(9) 0.0013(8) 0.0012(9)
N38 0.0125(11) 0.0127(12) 0.0124(12) 0.0005(10) 0.0006(9) -0.0004(9)
N39 0.0101(11) 0.0097(12) 0.0120(11) -0.0010(9) -0.0005(9) 0.0011(9)
N40 0.0153(11) 0.0097(12) 0.0093(11) -0.0012(9) 0.0007(9) 0.0020(9)
N41 0.0108(11) 0.0088(11) 0.0087(11) -0.0005(9) 0.0015(8) -0.0003(9)
N42 0.0166(12) 0.0080(12) 0.0137(13) 0.0018(10) -0.0009(9) -0.0026(10)
C53 0.0134(13) 0.0149(14) 0.0055(13) 0.0002(11) 0.0010(10) 0.0014(11)
C54 0.0108(13) 0.0186(15) 0.0096(13) -0.0027(11) -0.0006(10) 0.0006(11)
C55 0.0126(13) 0.0135(15) 0.0137(14) -0.0039(11) 0.0011(11) -0.0020(11)
C56 0.0157(14) 0.0108(14) 0.0096(13) -0.0027(11) 0.0024(10) -0.0009(11)
C57 0.0118(13) 0.0120(14) 0.0046(12) -0.0023(10) 0.0027(10) 0.0012(11)
C58 0.0131(13) 0.0058(13) 0.0068(13) -0.0030(10) 0.0012(10) 0.0014(11)
C59 0.0117(13) 0.0088(14) 0.0070(13) -0.0032(10) 0.0017(10) -0.0019(10)
C60 0.0120(13) 0.0079(13) 0.0067(13) -0.0022(10) 0.0002(10) 0.0013(10)
C61 0.0162(13) 0.0086(13) 0.0076(13) -0.0011(11) 0.0002(10) -0.0016(11)
C62 0.0125(13) 0.0128(14) 0.0102(13) -0.0031(11) 0.0008(10) -0.0036(11)
C63 0.0133(13) 0.0150(15) 0.0106(13) -0.0004(11) -0.0025(10) 0.0045(11)
C64 0.0189(14) 0.0100(14) 0.0052(13) -0.0004(11) -0.0002(10) 0.0023(11)
C65 0.0088(12) 0.0101(14) 0.0127(14) 0.0013(11) -0.0032(10) 0.0010(11)
C66 0.0125(13) 0.0182(15) 0.0094(13) -0.0029(11) 0.0011(10) 0.0012(11)
C67 0.0106(13) 0.0207(16) 0.0121(14) -0.0065(12) 0.0020(10) -0.0006(12)
C68 0.0112(13) 0.0122(14) 0.0197(15) -0.0061(12) 0.0042(11) -0.0053(11)
C69 0.0148(14) 0.0101(14) 0.0151(14) -0.0031(11) 0.0017(11) 0.0026(11)
C70 0.0101(12) 0.0141(14) 0.0060(13) -0.0053(11) 0.0030(10) -0.0001(11)
C71 0.0127(13) 0.0064(13) 0.0068(13) -0.0029(10) 0.0005(10) 0.0017(10)
C72 0.0098(12) 0.0094(14) 0.0107(13) -0.0022(11) 0.0016(10) -0.0009(10)
C73 0.0131(13) 0.0079(13) 0.0080(13) -0.0003(10) -0.0008(10) 0.0001(11)
C74 0.0162(13) 0.0074(13) 0.0092(13) -0.0011(10) -0.0015(10) 0.0007(11)
C75 0.0131(13) 0.0129(14) 0.0119(14) -0.0036(11) -0.0024(10) -0.0008(11)
C76 0.0170(14) 0.0131(14) 0.0124(14) -0.0027(11) -0.0045(11) 0.0028(12)
C77 0.0209(14) 0.0108(14) 0.0097(14) 0.0009(11) -0.0027(11) 0.0038(12)
C78 0.0079(12) 0.0097(14) 0.0135(14) 0.0028(11) -0.0006(10) -0.0010(10)

loop_
_atom_type_symbol
_atom_type_description
_atom_type_scat_dispersion_real
_atom_type_scat_dispersion_imag
_atom_type_scat_source
C C 0.0033 0.0016 'International Tables Vol C Tables 4.2.6.8 and 6.1.1.4'
H H 0.0000 0.0000 'International Tables Vol C Tables 4.2.6.8 and 6.1.1.4'
N N 0.0061 0.0033 'International Tables Vol C Tables 4.2.6.8 and 6.1.1.4'
S S 0.1246 0.1234 'International Tables Vol C Tables 4.2.6.8 and 6.1.1.4'
Fe Fe 0.3463 0.8444 'International Tables Vol C Tables 4.2.6.8 and 6.1.1.4'

loop_
_geom_angle_atom_site_label_1
_geom_angle_atom_site_label_2
_geom_angle_atom_site_label_3
_geom_angle
_geom_angle_site_symmetry_1
_geom_angle_site_symmetry_3
_geom_angle_publ_flag
N3 Fe11 N3 180.00(11) . 3_765 ?
N3 Fe11 N2 90.04(8) . 3_765 ?
N3 Fe11 N2 89.96(8) 3_765 3_765 ?
N3 Fe11 N2 89.96(8) . . ?
N3 Fe11 N2 90.04(8) 3_765 . ?
N2 Fe11 N2 180.00(10) 3_765 . ?
N3 Fe11 N1 86.87(8) . 3_765 ?
N3 Fe11 N1 93.13(8) 3_765 3_765 ?
N2 Fe11 N1 76.18(7) 3_765 3_765 ?
N2 Fe11 N1 103.82(7) . 3_765 ?
N3 Fe11 N1 93.13(8) . . ?
N3 Fe11 N1 86.87(8) 3_765 . ?
N2 Fe11 N1 103.82(7) 3_765 . ?
N2 Fe11 N1 76.18(7) . . ?
N1 Fe11 N1 180.00(8) 3_765 . ?
C1 N1 C5 118.0(2) . . ?
C1 N1 Fe11 125.83(17) . . ?
C5 N1 Fe11 115.96(16) . . ?
C6 N2 N4 108.37(19) . . ?
C6 N2 Fe11 114.61(16) . . ?
N4 N2 Fe11 136.80(15) . . ?
C13 N3 Fe11 164.1(2) . . ?
C7 N4 N2 106.75(19) . . ?
C12 N5 C8 116.8(2) . . ?
C6 N6 C7 105.91(19) . . ?
C6 N6 N7 124.8(2) . . ?
C7 N6 N7 129.1(2) . . ?
N6 N7 H1N 104.7(16) . . ?
N6 N7 H2N 100.6(16) . . ?
H1N N7 H2N 105(2) . . ?
N1 C1 C2 122.9(2) . . ?
N1 C1 H1A 118.6 . . ?
C2 C1 H1A 118.6 . . ?
C3 C2 C1 118.4(2) . . ?
C3 C2 H2A 120.8 . . ?
C1 C2 H2A 120.8 . . ?
C2 C3 C4 119.6(2) . . ?
C2 C3 H3A 120.2 . . ?
C4 C3 H3A 120.2 . . ?
C5 C4 C3 118.3(2) . . ?
C5 C4 H4A 120.8 . . ?
C3 C4 H4A 120.8 . . ?
N1 C5 C4 122.8(2) . . ?
N1 C5 C6 112.5(2) . . ?
C4 C5 C6 124.7(2) . . ?
N2 C6 N6 109.2(2) . . ?
N2 C6 C5 120.5(2) . . ?
N6 C6 C5 130.3(2) . . ?
N4 C7 N6 109.7(2) . . ?
N4 C7 C8 123.7(2) . . ?
N6 C7 C8 126.5(2) . . ?
N5 C8 C9 123.5(2) . . ?
N5 C8 C7 116.4(2) . . ?
C9 C8 C7 120.1(2) . . ?
C10 C9 C8 118.6(2) . . ?
C10 C9 H9A 120.7 . . ?
C8 C9 H9A 120.7 . . ?
C9 C10 C11 118.8(2) . . ?
C9 C10 H10A 120.6 . . ?
C11 C10 H10A 120.6 . . ?
C10 C11 C12 118.7(2) . . ?
C10 C11 H11A 120.7 . . ?
C12 C11 H11A 120.7 . . ?
N5 C12 C11 123.5(2) . . ?
N5 C12 H12A 118.2 . . ?
C11 C12 H12A 118.2 . . ?
N3 C13 S1 178.5(2) . . ?
N17 Fe12 N10 179.29(8) . . ?
N17 Fe12 N9 90.50(8) . . ?
N10 Fe12 N9 90.18(8) . . ?
N17 Fe12 N16 89.24(8) . . ?
N10 Fe12 N16 90.09(8) . . ?
N9 Fe12 N16 179.40(8) . . ?
N17 Fe12 N8 89.10(8) . . ?
N10 Fe12 N8 90.85(8) . . ?
N9 Fe12 N8 76.29(8) . . ?
N16 Fe12 N8 104.25(8) . . ?
N17 Fe12 N15 94.23(8) . . ?
N10 Fe12 N15 85.83(8) . . ?
N9 Fe12 N15 103.05(8) . . ?
N16 Fe12 N15 76.43(8) . . ?
N8 Fe12 N15 176.62(7) . . ?
C14 N8 C18 117.8(2) . . ?
C14 N8 Fe12 125.82(18) . . ?
C18 N8 Fe12 116.40(16) . . ?
C19 N9 N11 108.96(19) . . ?
C19 N9 Fe12 114.55(16) . . ?
N11 N9 Fe12 136.30(15) . . ?
C26 N10 Fe12 165.1(2) . . ?
C20 N11 N9 106.14(19) . . ?
C25 N12 C21 117.5(2) . . ?
C19 N13 C20 106.14(19) . . ?
C19 N13 N14 124.3(2) . . ?
C20 N13 N14 129.3(2) . . ?
N13 N14 H4N 100.3(16) . . ?
N13 N14 H3N 103.8(14) . . ?
H4N N14 H3N 105(2) . . ?
C27 N15 C31 117.5(2) . . ?
C27 N15 Fe12 125.77(17) . . ?
C31 N15 Fe12 116.15(16) . . ?
C32 N16 N18 108.3(2) . . ?
C32 N16 Fe12 114.38(17) . . ?
N18 N16 Fe12 137.05(15) . . ?
C39 N17 Fe12 169.1(2) . . ?
C33 N18 N16 106.75(19) . . ?
C38 N19 C34 117.0(2) . . ?
C32 N20 C33 105.71(19) . . ?
C32 N20 N21 124.9(2) . . ?
C33 N20 N21 129.3(2) . . ?
N20 N21 H6N 100.7(16) . . ?
N20 N21 H5N 103.8(16) . . ?
H6N N21 H5N 110(2) . . ?
N8 C14 C15 122.9(2) . . ?
N8 C14 H14A 118.6 . . ?
C15 C14 H14A 118.6 . . ?
C16 C15 C14 119.0(2) . . ?
C16 C15 H15A 120.5 . . ?
C14 C15 H15A 120.5 . . ?
C15 C16 C17 119.2(2) . . ?
C15 C16 H16A 120.4 . . ?
C17 C16 H16A 120.4 . . ?
C16 C17 C18 118.6(2) . . ?
C16 C17 H17A 120.7 . . ?
C18 C17 H17A 120.7 . . ?
N8 C18 C17 122.6(2) . . ?
N8 C18 C19 111.8(2) . . ?
C17 C18 C19 125.6(2) . . ?
N9 C19 N13 108.7(2) . . ?
N9 C19 C18 120.7(2) . . ?
N13 C19 C18 130.5(2) . . ?
N11 C20 N13 110.0(2) . . ?
N11 C20 C21 124.5(2) . . ?
N13 C20 C21 125.5(2) . . ?
N12 C21 C22 123.2(2) . . ?
N12 C21 C20 116.9(2) . . ?
C22 C21 C20 119.9(2) . . ?
C23 C22 C21 118.4(2) . . ?
C23 C22 H22A 120.8 . . ?
C21 C22 H22A 120.8 . . ?
C22 C23 C24 119.0(2) . . ?
C22 C23 H23A 120.5 . . ?
C24 C23 H23A 120.5 . . ?
C23 C24 C25 118.8(2) . . ?
C23 C24 H24A 120.6 . . ?
C25 C24 H24A 120.6 . . ?
N12 C25 C24 123.1(2) . . ?
N12 C25 H25A 118.4 . . ?
C24 C25 H25A 118.4 . . ?
N10 C26 S2 178.6(2) . . ?
N15 C27 C28 122.8(2) . . ?
N15 C27 H27A 118.6 . . ?
C28 C27 H27A 118.6 . . ?
C29 C28 C27 118.9(2) . . ?
C29 C28 H28A 120.5 . . ?
C27 C28 H28A 120.5 . . ?
C28 C29 C30 119.2(2) . . ?
C28 C29 H29A 120.4 . . ?
C30 C29 H29A 120.4 . . ?
C31 C30 C29 118.6(2) . . ?
C31 C30 H30A 120.7 . . ?
C29 C30 H30A 120.7 . . ?
N15 C31 C30 122.9(2) . . ?
N15 C31 C32 112.0(2) . . ?
C30 C31 C32 125.1(2) . . ?
N16 C32 N20 109.3(2) . . ?
N16 C32 C31 120.7(2) . . ?
N20 C32 C31 130.0(2) . . ?
N18 C33 N20 109.9(2) . . ?
N18 C33 C34 123.9(2) . . ?
N20 C33 C34 126.1(2) . . ?
N19 C34 C35 123.6(2) . . ?
N19 C34 C33 116.5(2) . . ?
C35 C34 C33 119.9(2) . . ?
C36 C35 C34 118.2(2) . . ?
C36 C35 H35A 120.9 . . ?
C34 C35 H35A 120.9 . . ?
C35 C36 C37 119.1(2) . . ?
C35 C36 H36A 120.4 . . ?
C37 C36 H36A 120.4 . . ?
C36 C37 C38 118.7(2) . . ?
C36 C37 H37A 120.7 . . ?
C38 C37 H37A 120.7 . . ?
N19 C38 C37 123.4(2) . . ?
N19 C38 H38A 118.3 . . ?
C37 C38 H38A 118.3 . . ?
N17 C39 S3 178.3(3) . . ?
N24 Fe21 N24 180.00(11) 3_665 . ?
N24 Fe21 N23 87.73(7) 3_665 3_665 ?
N24 Fe21 N23 92.27(7) . 3_665 ?
N24 Fe21 N23 92.27(7) 3_665 . ?
N24 Fe21 N23 87.73(7) . . ?
N23 Fe21 N23 180.00(12) 3_665 . ?
N24 Fe21 N22 89.97(7) 3_665 3_665 ?
N24 Fe21 N22 90.03(7) . 3_665 ?
N23 Fe21 N22 75.82(7) 3_665 3_665 ?
N23 Fe21 N22 104.18(7) . 3_665 ?
N24 Fe21 N22 90.03(7) 3_665 . ?
N24 Fe21 N22 89.97(7) . . ?
N23 Fe21 N22 104.18(7) 3_665 . ?
N23 Fe21 N22 75.82(7) . . ?
N22 Fe21 N22 180.00(12) 3_665 . ?
C40 N22 C44 118.2(2) . . ?
C40 N22 Fe21 126.17(17) . . ?
C44 N22 Fe21 115.52(15) . . ?
C45 N23 N25 108.92(19) . . ?
C45 N23 Fe21 112.51(16) . . ?
N25 N23 Fe21 132.93(16) . . ?
C52 N24 Fe21 166.8(2) . . ?
C46 N25 N23 106.6(2) . . ?
C51 N26 C47 116.8(2) . . ?
C45 N27 C46 105.9(2) . . ?
C45 N27 N28 124.3(2) . . ?
C46 N27 N28 129.6(2) . . ?
N27 N28 H8N 104.2(17) . . ?
N27 N28 H7N 105.5(18) . . ?
H8N N28 H7N 106(2) . . ?
N22 C40 C41 122.7(2) . . ?
N22 C40 H40A 118.7 . . ?
C41 C40 H40A 118.7 . . ?
C42 C41 C40 118.7(2) . . ?
C42 C41 H41A 120.7 . . ?
C40 C41 H41A 120.7 . . ?
C41 C42 C43 119.8(2) . . ?
C41 C42 H42A 120.1 . . ?
C43 C42 H42A 120.1 . . ?
C44 C43 C42 118.2(2) . . ?
C44 C43 H43A 120.9 . . ?
C42 C43 H43A 120.9 . . ?
N22 C44 C43 122.5(2) . . ?
N22 C44 C45 111.6(2) . . ?
C43 C44 C45 125.9(2) . . ?
N23 C45 N27 108.7(2) . . ?
N23 C45 C44 121.1(2) . . ?
N27 C45 C44 130.2(2) . . ?
N25 C46 N27 109.9(2) . . ?
N25 C46 C47 123.7(2) . . ?
N27 C46 C47 126.3(2) . . ?
N26 C47 C48 123.3(2) . . ?
N26 C47 C46 117.2(2) . . ?
C48 C47 C46 119.4(2) . . ?
C49 C48 C47 118.3(2) . . ?
C49 C48 H48A 120.9 . . ?
C47 C48 H48A 120.9 . . ?
C48 C49 C50 119.3(2) . . ?
C48 C49 H49A 120.4 . . ?
C50 C49 H49A 120.4 . . ?
C51 C50 C49 118.0(2) . . ?
C51 C50 H50A 121.0 . . ?
C49 C50 H50A 121.0 . . ?
N26 C51 C50 124.2(2) . . ?
N26 C51 H51A 117.9 . . ?
C50 C51 H51A 117.9 . . ?
N24 C52 S4 178.2(2) . . ?
N38 Fe22 N31 179.08(8) . . ?
N38 Fe22 N37 92.49(8) . . ?
N31 Fe22 N37 87.25(8) . . ?
N38 Fe22 N30 88.99(8) . . ?
N31 Fe22 N30 91.31(8) . . ?
N37 Fe22 N30 177.76(7) . . ?
N38 Fe22 N29 89.31(8) . . ?
N31 Fe22 N29 91.61(7) . . ?
N37 Fe22 N29 102.58(8) . . ?
N30 Fe22 N29 75.74(7) . . ?
N38 Fe22 N36 89.49(8) . . ?
N31 Fe22 N36 89.60(7) . . ?
N37 Fe22 N36 75.07(8) . . ?
N30 Fe22 N36 106.64(8) . . ?
N29 Fe22 N36 177.31(7) . . ?
C53 N29 C57 117.7(2) . . ?
C53 N29 Fe22 126.45(17) . . ?
C57 N29 Fe22 115.68(16) . . ?
C58 N30 N32 108.85(19) . . ?
C58 N30 Fe22 112.46(16) . . ?
N32 N30 Fe22 134.97(16) . . ?
C65 N31 Fe22 172.4(2) . . ?
C59 N32 N30 106.8(2) . . ?
C60 N33 C64 116.6(2) . . ?
C58 N34 C59 105.6(2) . . ?
C58 N34 N35 123.2(2) . . ?
C59 N34 N35 131.0(2) . . ?
N34 N35 H10N 102.1(15) . . ?
N34 N35 H9N 105.4(17) . . ?
H10N N35 H9N 109(2) . . ?
C66 N36 C70 117.7(2) . . ?
C66 N36 Fe22 126.50(17) . . ?
C70 N36 Fe22 115.79(16) . . ?
C71 N37 N39 108.69(19) . . ?
C71 N37 Fe22 115.27(16) . . ?
N39 N37 Fe22 134.85(16) . . ?
C78 N38 Fe22 169.2(2) . . ?
C72 N39 N37 106.6(2) . . ?
C77 N40 C73 116.3(2) . . ?
C71 N41 C72 105.5(2) . . ?
C71 N41 N42 125.2(2) . . ?
C72 N41 N42 129.2(2) . . ?
N41 N42 H11N 105.0(17) . . ?
N41 N42 H12N 107.7(17) . . ?
H11N N42 H12N 107(2) . . ?
N29 C53 C54 123.5(2) . . ?
N29 C53 H53A 118.3 . . ?
C54 C53 H53A 118.3 . . ?
C53 C54 C55 118.3(2) . . ?
C53 C54 H54A 120.8 . . ?
C55 C54 H54A 120.8 . . ?
C54 C55 C56 119.4(2) . . ?
C54 C55 H55A 120.3 . . ?
C56 C55 H55A 120.3 . . ?
C57 C56 C55 118.5(2) . . ?
C57 C56 H56A 120.8 . . ?
C55 C56 H56A 120.8 . . ?
N29 C57 C56 122.6(2) . . ?
N29 C57 C58 111.9(2) . . ?
C56 C57 C58 125.4(2) . . ?
N30 C58 N34 109.0(2) . . ?
N30 C58 C57 121.2(2) . . ?
N34 C58 C57 129.7(2) . . ?
N32 C59 N34 109.7(2) . . ?
N32 C59 C60 123.6(2) . . ?
N34 C59 C60 126.5(2) . . ?
N33 C60 C61 123.7(2) . . ?
N33 C60 C59 117.6(2) . . ?
C61 C60 C59 118.5(2) . . ?
C62 C61 C60 118.1(2) . . ?
C62 C61 H61A 121.0 . . ?
C60 C61 H61A 121.0 . . ?
C63 C62 C61 119.3(2) . . ?
C63 C62 H62A 120.3 . . ?
C61 C62 H62A 120.3 . . ?
C62 C63 C64 118.3(2) . . ?
C62 C63 H63A 120.8 . . ?
C64 C63 H63A 120.8 . . ?
N33 C64 C63 123.9(2) . . ?
N33 C64 H64A 118.1 . . ?
C63 C64 H64A 118.1 . . ?
N31 C65 S5 177.5(2) . . ?
N36 C66 C67 123.4(2) . . ?
N36 C66 H66A 118.3 . . ?
C67 C66 H66A 118.3 . . ?
C68 C67 C66 118.5(2) . . ?
C68 C67 H67A 120.7 . . ?
C66 C67 H67A 120.7 . . ?
C67 C68 C69 119.1(2) . . ?
C67 C68 H68A 120.4 . . ?
C69 C68 H68A 120.4 . . ?
C70 C69 C68 119.2(2) . . ?
C70 C69 H69A 120.4 . . ?
C68 C69 H69A 120.4 . . ?
N36 C70 C69 122.0(2) . . ?
N36 C70 C71 111.6(2) . . ?
C69 C70 C71 126.3(2) . . ?
N37 C71 N41 109.0(2) . . ?
N37 C71 C70 121.1(2) . . ?
N41 C71 C70 129.9(2) . . ?
N39 C72 N41 110.2(2) . . ?
N39 C72 C73 123.9(2) . . ?
N41 C72 C73 125.6(2) . . ?
N40 C73 C74 123.7(2) . . ?
N40 C73 C72 117.1(2) . . ?
C74 C73 C72 119.1(2) . . ?
C75 C74 C73 118.2(2) . . ?
C75 C74 H74A 120.9 . . ?
C73 C74 H74A 120.9 . . ?
C74 C75 C76 119.1(2) . . ?
C74 C75 H75A 120.5 . . ?
C76 C75 H75A 120.5 . . ?
C77 C76 C75 118.4(2) . . ?
C77 C76 H76A 120.8 . . ?
C75 C76 H76A 120.8 . . ?
N40 C77 C76 124.1(2) . . ?
N40 C77 H77A 117.9 . . ?
C76 C77 H77A 117.9 . . ?
N38 C78 S6 178.4(2) . . ?

loop_
_geom_bond_atom_site_label_1
_geom_bond_atom_site_label_2
_geom_bond_distance
_geom_bond_site_symmetry_2
_geom_bond_publ_flag
Fe11 N3 2.119(2) . ?
Fe11 N3 2.119(2) 3_765 ?
Fe11 N2 2.1318(19) 3_765 ?
Fe11 N2 2.1318(19) . ?
Fe11 N1 2.1919(19) 3_765 ?
Fe11 N1 2.1919(19) . ?
S1 C13 1.646(3) . ?
N1 C1 1.331(3) . ?
N1 C5 1.355(3) . ?
N2 C6 1.326(3) . ?
N2 N4 1.374(3) . ?
N3 C13 1.160(3) . ?
N4 C7 1.324(3) . ?
N5 C12 1.336(3) . ?
N5 C8 1.347(3) . ?
N6 C6 1.352(3) . ?
N6 C7 1.371(3) . ?
N6 N7 1.423(3) . ?
N7 H1N 0.89(3) . ?
N7 H2N 0.89(3) . ?
C1 C2 1.399(3) . ?
C1 H1A 0.9300 . ?
C2 C3 1.378(3) . ?
C2 H2A 0.9300 . ?
C3 C4 1.390(3) . ?
C3 H3A 0.9300 . ?
C4 C5 1.385(3) . ?
C4 H4A 0.9300 . ?
C5 C6 1.472(3) . ?
C7 C8 1.463(3) . ?
C8 C9 1.391(3) . ?
C9 C10 1.380(3) . ?
C9 H9A 0.9300 . ?
C10 C11 1.384(3) . ?
C10 H10A 0.9300 . ?
C11 C12 1.390(3) . ?
C11 H11A 0.9300 . ?
C12 H12A 0.9300 . ?
Fe12 N17 2.102(2) . ?
Fe12 N10 2.108(2) . ?
Fe12 N9 2.117(2) . ?
Fe12 N16 2.125(2) . ?
Fe12 N8 2.169(2) . ?
Fe12 N15 2.176(2) . ?
S2 C26 1.644(3) . ?
S3 C39 1.646(3) . ?
N8 C14 1.340(3) . ?
N8 C18 1.359(3) . ?
N9 C19 1.322(3) . ?
N9 N11 1.378(3) . ?
N10 C26 1.167(3) . ?
N11 C20 1.325(3) . ?
N12 C25 1.331(3) . ?
N12 C21 1.345(3) . ?
N13 C19 1.355(3) . ?
N13 C20 1.367(3) . ?
N13 N14 1.423(3) . ?
N14 H4N 0.91(3) . ?
N14 H3N 0.99(3) . ?
N15 C27 1.338(3) . ?
N15 C31 1.359(3) . ?
N16 C32 1.325(3) . ?
N16 N18 1.374(3) . ?
N17 C39 1.162(3) . ?
N18 C33 1.320(3) . ?
N19 C38 1.334(3) . ?
N19 C34 1.343(3) . ?
N20 C32 1.353(3) . ?
N20 C33 1.371(3) . ?
N20 N21 1.421(3) . ?
N21 H6N 0.89(3) . ?
N21 H5N 0.90(3) . ?
C14 C15 1.390(3) . ?
C14 H14A 0.9300 . ?
C15 C16 1.382(4) . ?
C15 H15A 0.9300 . ?
C16 C17 1.389(3) . ?
C16 H16A 0.9300 . ?
C17 C18 1.390(3) . ?
C17 H17A 0.9300 . ?
C18 C19 1.464(3) . ?
C20 C21 1.464(3) . ?
C21 C22 1.393(3) . ?
C22 C23 1.380(3) . ?
C22 H22A 0.9300 . ?
C23 C24 1.381(3) . ?
C23 H23A 0.9300 . ?
C24 C25 1.392(3) . ?
C24 H24A 0.9300 . ?
C25 H25A 0.9300 . ?
C27 C28 1.394(3) . ?
C27 H27A 0.9300 . ?
C28 C29 1.372(3) . ?
C28 H28A 0.9300 . ?
C29 C30 1.391(3) . ?
C29 H29A 0.9300 . ?
C30 C31 1.378(3) . ?
C30 H30A 0.9300 . ?
C31 C32 1.469(3) . ?
C33 C34 1.470(3) . ?
C34 C35 1.390(3) . ?
C35 C36 1.378(3) . ?
C35 H35A 0.9300 . ?
C36 C37 1.382(3) . ?
C36 H36A 0.9300 . ?
C37 C38 1.388(3) . ?
C37 H37A 0.9300 . ?
C38 H38A 0.9300 . ?
Fe21 N24 2.126(2) 3_665 ?
Fe21 N24 2.126(2) . ?
Fe21 N23 2.150(2) 3_665 ?
Fe21 N23 2.150(2) . ?
Fe21 N22 2.218(2) 3_665 ?
Fe21 N22 2.218(2) . ?
S4 C52 1.637(3) . ?
N22 C40 1.343(3) . ?
N22 C44 1.360(3) . ?
N23 C45 1.328(3) . ?
N23 N25 1.371(3) . ?
N24 C52 1.173(3) . ?
N25 C46 1.322(3) . ?
N26 C51 1.341(3) . ?
N26 C47 1.342(3) . ?
N27 C45 1.357(3) . ?
N27 C46 1.374(3) . ?
N27 N28 1.412(3) . ?
N28 H8N 0.89(3) . ?
N28 H7N 0.85(2) . ?
C40 C41 1.385(3) . ?
C40 H40A 0.9300 . ?
C41 C42 1.379(3) . ?
C41 H41A 0.9300 . ?
C42 C43 1.393(3) . ?
C42 H42A 0.9300 . ?
C43 C44 1.383(3) . ?
C43 H43A 0.9300 . ?
C44 C45 1.474(3) . ?
C46 C47 1.469(3) . ?
C47 C48 1.398(3) . ?
C48 C49 1.382(3) . ?
C48 H48A 0.9300 . ?
C49 C50 1.390(3) . ?
C49 H49A 0.9300 . ?
C50 C51 1.383(3) . ?
C50 H50A 0.9300 . ?
C51 H51A 0.9300 . ?
Fe22 N38 2.115(2) . ?
Fe22 N31 2.124(2) . ?
Fe22 N37 2.134(2) . ?
Fe22 N30 2.163(2) . ?
Fe22 N29 2.213(2) . ?
Fe22 N36 2.233(2) . ?
S5 C65 1.634(3) . ?
S6 C78 1.635(3) . ?
N29 C53 1.338(3) . ?
N29 C57 1.357(3) . ?
N30 C58 1.322(3) . ?
N30 N32 1.372(3) . ?
N31 C65 1.179(3) . ?
N32 C59 1.320(3) . ?
N33 C60 1.340(3) . ?
N33 C64 1.341(3) . ?
N34 C58 1.357(3) . ?
N34 C59 1.380(3) . ?
N34 N35 1.417(3) . ?
N35 H10N 0.95(3) . ?
N35 H9N 0.87(2) . ?
N36 C66 1.339(3) . ?
N36 C70 1.365(3) . ?
N37 C71 1.319(3) . ?
N37 N39 1.373(3) . ?
N38 C78 1.176(3) . ?
N39 C72 1.316(3) . ?
N40 C77 1.342(3) . ?
N40 C73 1.346(3) . ?
N41 C71 1.359(3) . ?
N41 C72 1.368(3) . ?
N41 N42 1.415(3) . ?
N42 H11N 0.87(2) . ?
N42 H12N 0.88(3) . ?
C53 C54 1.385(3) . ?
C53 H53A 0.9300 . ?
C54 C55 1.387(3) . ?
C54 H54A 0.9300 . ?
C55 C56 1.391(3) . ?
C55 H55A 0.9300 . ?
C56 C57 1.386(3) . ?
C56 H56A 0.9300 . ?
C57 C58 1.471(3) . ?
C59 C60 1.469(3) . ?
C60 C61 1.399(3) . ?
C61 C62 1.381(3) . ?
C61 H61A 0.9300 . ?
C62 C63 1.381(3) . ?
C62 H62A 0.9300 . ?
C63 C64 1.391(3) . ?
C63 H63A 0.9300 . ?
C64 H64A 0.9300 . ?
C66 C67 1.383(3) . ?
C66 H66A 0.9300 . ?
C67 C68 1.382(3) . ?
C67 H67A 0.9300 . ?
C68 C69 1.390(3) . ?
C68 H68A 0.9300 . ?
C69 C70 1.383(3) . ?
C69 H69A 0.9300 . ?
C70 C71 1.470(3) . ?
C72 C73 1.472(3) . ?
C73 C74 1.394(3) . ?
C74 C75 1.382(3) . ?
C74 H74A 0.9300 . ?
C75 C76 1.387(3) . ?
C75 H75A 0.9300 . ?
C76 C77 1.382(3) . ?
C76 H76A 0.9300 . ?
C77 H77A 0.9300 . ?
